data_7701856
loop_
_publ_author_name
'Li, Meng-Yue'
'zhang, yu xiao'
'Lin, Hua'
'Ma, Zuju'
'Wu, Xintao'
'Zhu, Qi-Long'

_publ_section_title
;
 Combined experimental and theoretical investigations of Ba3GaS4I:
 interesting structure transformation originated from the halogen
 substitution
;
_journal_name_full 'Dalton Transactions'
_journal_paper_doi 10.1039/C9DT04033A
_journal_year 2019
_chemical_formula_sum 'Ba3 Ga I S4'
_chemical_formula_weight 736.88
_space_group_crystal_system orthorhombic
_space_group_IT_number 63
_space_group_name_Hall '-C 2c 2'
_space_group_name_H-M_alt 'C m c m'
_audit_creation_method SHELXL-2014/7
_audit_update_record
;
2019-07-03 deposited with the CCDC.	2019-11-08 downloaded from the CCDC.
;
_cell_angle_alpha 90
_cell_angle_beta 90
_cell_angle_gamma 90
_cell_formula_units_Z 4
_cell_length_a 6.991(3)
_cell_length_b 15.910(7)
_cell_length_c 9.698(4)
_cell_measurement_reflns_used 1574
_cell_measurement_temperature 293(2)
_cell_measurement_theta_max 27.4624
_cell_measurement_theta_min 2.1001
_cell_volume 1078.7(8)
_computing_structure_refinement 'SHELXL-2014/7 (Sheldrick, 2014)'
_diffrn_ambient_temperature 293(2)
_diffrn_detector_area_resol_mean 14.6306
_diffrn_measured_fraction_theta_full 0.996
_diffrn_measured_fraction_theta_max 0.997
_diffrn_measurement_device_type Mercury70
_diffrn_measurement_method CCD_Profile_fitting
_diffrn_radiation_type MoK\a
_diffrn_radiation_wavelength 0.71073
_diffrn_reflns_av_R_equivalents 0.0255
_diffrn_reflns_av_unetI/netI 0.0187
_diffrn_reflns_Laue_measured_fraction_full 0.996
_diffrn_reflns_Laue_measured_fraction_max 0.997
_diffrn_reflns_limit_h_max 8
_diffrn_reflns_limit_h_min -9
_diffrn_reflns_limit_k_max 20
_diffrn_reflns_limit_k_min -20
_diffrn_reflns_limit_l_max 12
_diffrn_reflns_limit_l_min -11
_diffrn_reflns_number 4110
_diffrn_reflns_point_group_measured_fraction_full 0.996
_diffrn_reflns_point_group_measured_fraction_max 0.997
_diffrn_reflns_theta_full 25.242
_diffrn_reflns_theta_max 27.454
_diffrn_reflns_theta_min 2.560
_exptl_absorpt_coefficient_mu 16.840
_exptl_absorpt_correction_T_max 1.0000
_exptl_absorpt_correction_T_min 0.8024
_exptl_absorpt_correction_type multi-scan
_exptl_crystal_colour Light-brown
_exptl_crystal_density_diffrn 4.538
_exptl_crystal_description Block
_exptl_crystal_F_000 1264
_exptl_crystal_size_max 0.1600
_exptl_crystal_size_mid 0.1200
_exptl_crystal_size_min 0.0800
_refine_diff_density_max 0.860
_refine_diff_density_min -0.952
_refine_diff_density_rms 0.211
_refine_ls_extinction_coef 0.00250(10)
_refine_ls_extinction_expression Fc^*^=kFc[1+0.001xFc^2^\l^3^/sin(2\q)]^-1/4^
_refine_ls_extinction_method 'SHELXL-2014/7 (Sheldrick 2014'
_refine_ls_goodness_of_fit_ref 1.151
_refine_ls_hydrogen_treatment undef
_refine_ls_matrix_type full
_refine_ls_number_parameters 32
_refine_ls_number_reflns 707
_refine_ls_number_restraints 0
_refine_ls_restrained_S_all 1.151
_refine_ls_R_factor_all 0.0165
_refine_ls_R_factor_gt 0.0153
_refine_ls_shift/su_max 0.001
_refine_ls_shift/su_mean 0.000
_refine_ls_structure_factor_coef Fsqd
_refine_ls_weighting_details 'w=1/[\s^2^(Fo^2^)+(0.0129P)^2^+2.0306P] where P=(Fo^2^+2Fc^2^)/3'
_refine_ls_weighting_scheme calc
_refine_ls_wR_factor_gt 0.0312
_refine_ls_wR_factor_ref 0.0316
_reflns_Friedel_coverage 0.000
_reflns_number_gt 686
_reflns_number_total 707
_reflns_threshold_expression 'I > 2\s(I)'
_cod_data_source_file c9dt04033a2.cif
_cod_data_source_block Ba3IGaS4
_cod_depositor_comments
;
The following automatic conversions were performed:

data item '_exptl_absorpt_correction_type' value 'Multi-scan' was
changed to 'multi-scan' in accordance with the
/home/data/users/saulius/crontab/automatic-downloads/rss-feeds/RSC/lib/dictionaries/cif_core.dic
dictionary named 'cif_core.dic' version 2.4.2 last updated on
2011-04-26.

Automatic conversion script
Id: cif_fix_values 6909 2019-04-08 15:41:33Z antanas 
;
_cod_original_cell_volume 1078.6(7)
_cod_database_code 7701856
_shelx_shelxl_version_number 2014/7
_shelx_space_group_comment
;
The symmetry employed for this shelxl refinement is uniquely defined
by the following loop, which should always be used as a source of
symmetry information in preference to the above space-group names.
They are only intended as comments.
;

loop_
_space_group_symop_operation_xyz
'x, y, z'
'-x, -y, z+1/2'
'-x, y, -z+1/2'
'x, -y, -z'
'x+1/2, y+1/2, z'
'-x+1/2, -y+1/2, z+1/2'
'-x+1/2, y+1/2, -z+1/2'
'x+1/2, -y+1/2, -z'
'-x, -y, -z'
'x, y, -z-1/2'
'x, -y, z-1/2'
'-x, y, z'
'-x+1/2, -y+1/2, -z'
'x+1/2, y+1/2, -z-1/2'
'x+1/2, -y+1/2, z-1/2'
'-x+1/2, y+1/2, z'

loop_
_atom_site_label
_atom_site_type_symbol
_atom_site_fract_x
_atom_site_fract_y
_atom_site_fract_z
_atom_site_U_iso_or_equiv
_atom_site_adp_type
_atom_site_occupancy
_atom_site_site_symmetry_order
_atom_site_calc_flag
_atom_site_refinement_flags_posn
_atom_site_refinement_flags_adp
_atom_site_refinement_flags_occupancy
Ba1 Ba 0.0000 0.32527(2) 0.48020(2) 0.01703(9) Uani 1 2 d S T P
Ba2 Ba 0.0000 0.05386(2) 0.2500 0.01273(10) Uani 1 4 d S T P
I I 0.0000 0.49918(2) 0.7500 0.02063(10) Uani 1 4 d S T P
Ga Ga 0.0000 0.18366(3) 0.7500 0.01004(13) Uani 1 4 d S T P
S1 S 0.0000 0.11188(6) 0.55323(11) 0.0266(2) Uani 1 2 d S T P
S2 S 0.25657(13) 0.27163(6) 0.7500 0.0158(2) Uani 1 2 d S T P

loop_
_atom_site_aniso_label
_atom_site_aniso_U_11
_atom_site_aniso_U_22
_atom_site_aniso_U_33
_atom_site_aniso_U_23
_atom_site_aniso_U_13
_atom_site_aniso_U_12
Ba1 0.02430(14) 0.01514(12) 0.01164(14) 0.00045(8) 0.000 0.000
Ba2 0.01690(17) 0.01076(14) 0.01053(17) 0.000 0.000 0.000
I 0.01919(19) 0.01430(17) 0.0284(2) 0.000 0.000 0.000
Ga 0.0126(3) 0.0096(2) 0.0079(3) 0.000 0.000 0.000
S1 0.0560(7) 0.0141(4) 0.0096(5) -0.0033(4) 0.000 0.000
S2 0.0115(4) 0.0170(4) 0.0190(5) 0.000 0.000 -0.0028(3)

loop_
_atom_type_symbol
_atom_type_description
_atom_type_scat_dispersion_real
_atom_type_scat_dispersion_imag
_atom_type_scat_source
S S 0.1246 0.1234 'International Tables Vol C Tables 4.2.6.8 and 6.1.1.4'
Ga Ga 0.2307 1.6083 'International Tables Vol C Tables 4.2.6.8 and 6.1.1.4'
I I -0.4742 1.8119 'International Tables Vol C Tables 4.2.6.8 and 6.1.1.4'
Ba Ba -0.3244 2.2819 'International Tables Vol C Tables 4.2.6.8 and 6.1.1.4'

loop_
_geom_angle_atom_site_label_1
_geom_angle_atom_site_label_2
_geom_angle_atom_site_label_3
_geom_angle
_geom_angle_site_symmetry_1
_geom_angle_site_symmetry_3
S2 Ba1 S2 64.19(4) 15_455 13_556
S2 Ba1 S2 98.05(3) 15_455 3_556
S2 Ba1 S2 136.08(2) 13_556 3_556
S2 Ba1 S2 136.08(2) 15_455 .
S2 Ba1 S2 98.05(3) 13_556 .
S2 Ba1 S2 66.19(4) 3_556 .
S2 Ba1 Ga 102.36(3) 15_455 .
S2 Ba1 Ga 102.36(3) 13_556 .
S2 Ba1 Ga 39.37(2) 3_556 .
S2 Ba1 Ga 39.37(2) . .
S2 Ba1 S1 70.80(3) 15_455 .
S2 Ba1 S1 70.80(3) 13_556 .
S2 Ba1 S1 65.36(2) 3_556 .
S2 Ba1 S1 65.36(2) . .
Ga Ba1 S1 37.49(2) . .
S2 Ba1 I 86.61(3) 15_455 9_566
S2 Ba1 I 86.61(3) 13_556 9_566
S2 Ba1 I 134.45(2) 3_556 9_566
S2 Ba1 I 134.45(2) . 9_566
Ga Ba1 I 169.368(11) . 9_566
S1 Ba1 I 153.15(2) . 9_566
S2 Ba1 S1 125.37(3) 15_455 13_556
S2 Ba1 S1 63.97(3) 13_556 13_556
S2 Ba1 S1 131.67(2) 3_556 13_556
S2 Ba1 S1 67.61(3) . 13_556
Ga Ba1 S1 104.246(18) . 13_556
S1 Ba1 S1 106.638(18) . 13_556
I Ba1 S1 74.368(18) 9_566 13_556
S2 Ba1 S1 63.97(3) 15_455 13_456
S2 Ba1 S1 125.37(3) 13_556 13_456
S2 Ba1 S1 67.61(3) 3_556 13_456
S2 Ba1 S1 131.67(2) . 13_456
Ga Ba1 S1 104.246(18) . 13_456
S1 Ba1 S1 106.638(18) . 13_456
I Ba1 S1 74.368(18) 9_566 13_456
S1 Ba1 S1 146.52(4) 13_556 13_456
S2 Ba1 I 145.97(2) 15_455 .
S2 Ba1 I 145.97(2) 13_556 .
S2 Ba1 I 68.99(3) 3_556 .
S2 Ba1 I 68.99(3) . .
Ga Ba1 I 87.33(3) . .
S1 Ba1 I 124.82(3) . .
I Ba1 I 82.04(3) 9_566 .
S1 Ba1 I 82.066(18) 13_556 .
S1 Ba1 I 82.066(18) 13_456 .
S2 Ba1 Ba1 49.86(2) 15_455 13_456
S2 Ba1 Ba1 103.20(3) 13_556 13_456
S2 Ba1 Ba1 48.188(18) 3_556 13_456
S2 Ba1 Ba1 103.32(3) . 13_456
Ga Ba1 Ba1 64.168(15) . 13_456
S1 Ba1 Ba1 55.283(16) . 13_456
I Ba1 Ba1 119.742(16) 9_566 13_456
S1 Ba1 Ba1 161.619(18) 13_556 13_456
S1 Ba1 Ba1 51.36(3) 13_456 13_456
I Ba1 Ba1 110.306(17) . 13_456
S2 Ba1 Ba1 103.20(3) 15_455 13_556
S2 Ba1 Ba1 49.86(2) 13_556 13_556
S2 Ba1 Ba1 103.32(3) 3_556 13_556
S2 Ba1 Ba1 48.188(18) . 13_556
Ga Ba1 Ba1 64.168(15) . 13_556
S1 Ba1 Ba1 55.283(16) . 13_556
I Ba1 Ba1 119.742(16) 9_566 13_556
S1 Ba1 Ba1 51.36(3) 13_556 13_556
S1 Ba1 Ba1 161.619(18) 13_456 13_556
I Ba1 Ba1 110.306(17) . 13_556
Ba1 Ba1 Ba1 110.48(3) 13_456 13_556
S1 Ba2 S1 145.15(4) 10_556 .
S1 Ba2 S1 71.53(4) 10_556 2_554
S1 Ba2 S1 143.32(2) . 2_554
S1 Ba2 S1 143.32(2) 10_556 9_556
S1 Ba2 S1 71.54(4) . 9_556
S1 Ba2 S1 71.78(5) 2_554 9_556
S1 Ba2 S2 75.207(19) 10_556 13_556
S1 Ba2 S2 75.206(19) . 13_556
S1 Ba2 S2 133.69(2) 2_554 13_556
S1 Ba2 S2 133.69(2) 9_556 13_556
S1 Ba2 S2 75.207(19) 10_556 15_455
S1 Ba2 S2 75.206(19) . 15_455
S1 Ba2 S2 133.69(2) 2_554 15_455
S1 Ba2 S2 133.69(2) 9_556 15_455
S2 Ba2 S2 63.01(4) 13_556 15_455
S1 Ba2 I 94.031(6) 10_556 13_456
S1 Ba2 I 94.031(6) . 13_456
S1 Ba2 I 79.038(10) 2_554 13_456
S1 Ba2 I 79.038(10) 9_556 13_456
S2 Ba2 I 135.08(2) 13_556 13_456
S2 Ba2 I 72.07(3) 15_455 13_456
S1 Ba2 I 94.031(6) 10_556 13_556
S1 Ba2 I 94.031(6) . 13_556
S1 Ba2 I 79.038(10) 2_554 13_556
S1 Ba2 I 79.038(10) 9_556 13_556
S2 Ba2 I 72.07(3) 13_556 13_556
S2 Ba2 I 135.08(2) 15_455 13_556
I Ba2 I 152.85(2) 13_456 13_556
S1 Ba2 Ga 107.43(2) 10_556 9_556
S1 Ba2 Ga 107.43(2) . 9_556
S1 Ba2 Ga 35.89(2) 2_554 9_556
S1 Ba2 Ga 35.89(2) 9_556 9_556
S2 Ba2 Ga 148.49(2) 13_556 9_556
S2 Ba2 Ga 148.49(2) 15_455 9_556
I Ba2 Ga 76.425(10) 13_456 9_556
I Ba2 Ga 76.425(10) 13_556 9_556
S1 Ba2 Ba1 113.74(2) 10_556 13_556
S1 Ba2 Ba1 49.912(15) . 13_556
S1 Ba2 Ba1 130.395(14) 2_554 13_556
S1 Ba2 Ba1 90.29(2) 9_556 13_556
S2 Ba2 Ba1 43.405(14) 13_556 13_556
S2 Ba2 Ba1 92.25(3) 15_455 13_556
I Ba2 Ba1 143.783(13) 13_456 13_556
I Ba2 Ba1 51.861(19) 13_556 13_556
Ga Ba2 Ba1 113.770(11) 9_556 13_556
S1 Ba2 Ba1 49.912(15) 10_556 6_454
S1 Ba2 Ba1 113.74(2) . 6_454
S1 Ba2 Ba1 90.29(2) 2_554 6_454
S1 Ba2 Ba1 130.395(14) 9_556 6_454
S2 Ba2 Ba1 92.25(3) 13_556 6_454
S2 Ba2 Ba1 43.405(14) 15_455 6_454
I Ba2 Ba1 51.861(19) 13_456 6_454
I Ba2 Ba1 143.783(13) 13_556 6_454
Ga Ba2 Ba1 113.770(11) 9_556 6_454
Ba1 Ba2 Ba1 132.46(2) 13_556 6_454
S1 Ba2 Ba1 49.912(15) 10_556 6_554
S1 Ba2 Ba1 113.74(2) . 6_554
S1 Ba2 Ba1 90.29(2) 2_554 6_554
S1 Ba2 Ba1 130.395(14) 9_556 6_554
S2 Ba2 Ba1 43.405(14) 13_556 6_554
S2 Ba2 Ba1 92.25(3) 15_455 6_554
I Ba2 Ba1 143.783(13) 13_456 6_554
I Ba2 Ba1 51.861(19) 13_556 6_554
Ga Ba2 Ba1 113.770(11) 9_556 6_554
Ba1 Ba2 Ba1 66.52(3) 13_556 6_554
Ba1 Ba2 Ba1 94.22(3) 6_454 6_554
Ba1 I Ba1 77.27(3) 2_565 9_566
Ba1 I Ba2 100.565(9) 2_565 13_456
Ba1 I Ba2 100.565(9) 9_566 13_456
Ba1 I Ba2 100.565(9) 2_565 13_556
Ba1 I Ba2 100.565(9) 9_566 13_556
Ba2 I Ba2 152.85(2) 13_456 13_556
Ba1 I Ba1 97.96(3) 2_565 10_557
Ba1 I Ba1 175.238(9) 9_566 10_557
Ba2 I Ba1 80.180(9) 13_456 10_557
Ba2 I Ba1 80.180(9) 13_556 10_557
Ba1 I Ba1 175.238(9) 2_565 .
Ba1 I Ba1 97.96(3) 9_566 .
Ba2 I Ba1 80.180(9) 13_456 .
Ba2 I Ba1 80.180(9) 13_556 .
Ba1 I Ba1 86.80(3) 10_557 .
S1 Ga S1 118.20(6) . 10_557
S1 Ga S2 108.42(2) . 3_556
S1 Ga S2 108.42(2) 10_557 3_556
S1 Ga S2 108.42(2) . .
S1 Ga S2 108.42(2) 10_557 .
S2 Ga S2 104.07(6) 3_556 .
S1 Ga Ba1 170.17(3) . 10_557
S1 Ga Ba1 71.63(4) 10_557 10_557
S2 Ga Ba1 66.33(2) 3_556 10_557
S2 Ga Ba1 66.33(2) . 10_557
S1 Ga Ba1 71.63(4) . .
S1 Ga Ba1 170.17(3) 10_557 .
S2 Ga Ba1 66.33(2) 3_556 .
S2 Ga Ba1 66.33(2) . .
Ba1 Ga Ba1 98.54(4) 10_557 .
S1 Ga Ba2 59.10(3) . 9_556
S1 Ga Ba2 59.10(3) 10_557 9_556
S2 Ga Ba2 127.97(3) 3_556 9_556
S2 Ga Ba2 127.97(3) . 9_556
Ba1 Ga Ba2 130.732(18) 10_557 9_556
Ba1 Ga Ba2 130.732(17) . 9_556
Ga S1 Ba2 166.53(5) . .
Ga S1 Ba2 85.01(4) . 9_556
Ba2 S1 Ba2 108.46(4) . 9_556
Ga S1 Ba1 70.88(3) . .
Ba2 S1 Ba1 95.64(3) . .
Ba2 S1 Ba1 155.89(3) 9_556 .
Ga S1 Ba1 86.304(19) . 13_556
Ba2 S1 Ba1 89.844(18) . 13_556
Ba2 S1 Ba1 105.903(18) 9_556 13_556
Ba1 S1 Ba1 73.362(18) . 13_556
Ga S1 Ba1 86.304(19) . 13_456
Ba2 S1 Ba1 89.844(18) . 13_456
Ba2 S1 Ba1 105.903(18) 9_556 13_456
Ba1 S1 Ba1 73.363(18) . 13_456
Ba1 S1 Ba1 146.52(4) 13_556 13_456
Ga S2 Ba1 97.05(3) . 6
Ga S2 Ba1 97.05(3) . 13_556
Ba1 S2 Ba1 88.38(4) 6 13_556
Ga S2 Ba2 159.47(4) . 13_556
Ba1 S2 Ba2 97.63(3) 6 13_556
Ba1 S2 Ba2 97.63(3) 13_556 13_556
Ga S2 Ba1 74.30(3) . 10_557
Ba1 S2 Ba1 81.95(3) 6 10_557
Ba1 S2 Ba1 166.02(3) 13_556 10_557
Ba2 S2 Ba1 93.66(3) 13_556 10_557
Ga S2 Ba1 74.30(3) . .
Ba1 S2 Ba1 166.02(3) 6 .
Ba1 S2 Ba1 81.95(3) 13_556 .
Ba2 S2 Ba1 93.66(3) 13_556 .
Ba1 S2 Ba1 105.59(4) 10_557 .

loop_
_geom_bond_atom_site_label_1
_geom_bond_atom_site_label_2
_geom_bond_distance
_geom_bond_site_symmetry_2
Ba1 S2 3.2026(10) 15_455
Ba1 S2 3.2026(10) 13_556
Ba1 S2 3.2850(11) 3_556
Ba1 S2 3.2850(11) .
Ba1 Ga 3.4528(10) .
Ba1 S1 3.4681(17) .
Ba1 I 3.5755(11) 9_566
Ba1 S1 3.6500(14) 13_556
Ba1 S1 3.6500(14) 13_456
Ba1 I 3.8081(11) .
Ba1 Ba1 4.2546(13) 13_456
Ba1 Ba1 4.2546(13) 13_556
Ba2 S1 3.0821(15) 10_556
Ba2 S1 3.0822(15) .
Ba2 S1 3.2549(14) 2_554
Ba2 S1 3.2549(14) 9_556
Ba2 S2 3.2564(14) 13_556
Ba2 S2 3.2564(14) 15_455
Ba2 I 3.5958(14) 13_456
Ba2 I 3.5958(14) 13_556
Ba2 Ga 3.7791(17) 9_556
Ba2 Ba1 4.7708(12) 13_556
Ba2 Ba1 4.7708(12) 6_454
Ba2 Ba1 4.7708(12) 6_554
I Ba1 3.5755(11) 2_565
I Ba1 3.5755(11) 9_566
I Ba2 3.5958(14) 13_456
I Ba2 3.5958(14) 13_556
I Ba1 3.8081(11) 10_557
Ga S1 2.2239(12) .
Ga S1 2.2239(12) 10_557
Ga S2 2.2750(11) 3_556
Ga S2 2.2750(12) .
Ga Ba1 3.4528(11) 10_557
Ga Ba2 3.7791(17) 9_556
S1 Ba2 3.2550(14) 9_556
S1 Ba1 3.6499(14) 13_556
S1 Ba1 3.6499(14) 13_456
S2 Ba1 3.2026(10) 6
S2 Ba1 3.2026(10) 13_556
S2 Ba2 3.2563(14) 13_556
S2 Ba1 3.2849(11) 10_557
